data_7009784
loop_
_publ_author_name
'Pellei, Maura'
'Pettinari, Claudio'
'Santini, Carlo'
'Skelton, Brian W.'
'Somers, Neil'
'White, Allan H.'

_publ_section_title
;
 Synthesis, spectroscopic characterization, and structural systematics
 of new triorganophosphinecopper(I) poly(pyrazol-1-yl)borate
 complexes&#x200A;&#x2020;
;
_journal_issue 19
_journal_name_full 'Journal of the Chemical Society, Dalton Transactions'
_journal_page_first 3416
_journal_paper_doi 10.1039/b003613g
_journal_year 2000
_chemical_formula_sum 'C28 H35 B Cu N6 P'
_chemical_formula_weight 560.96
_space_group_IT_number 61
_symmetry_cell_setting orthorhombic
_symmetry_space_group_name_Hall '-P 2ac 2ab'
_symmetry_space_group_name_H-M 'P b c a'
_cell_angle_alpha 90.00000
_cell_angle_beta 90.00000
_cell_angle_gamma 90.00000
_cell_formula_units_Z 8
_cell_length_a 14.479(2)
_cell_length_b 18.019(3)
_cell_length_c 21.808(4)
_cell_measurement_reflns_used 8192
_cell_measurement_temperature 153
_cell_measurement_theta_max 28
_cell_measurement_theta_min 2
_cell_volume 5689.6(16)
_computing_cell_refinement 'Siemens SAINT (Siemens, 1995)'
_computing_data_collection 'Siemens SMART (Siemens, 1995)'
_computing_data_reduction 'xtal ADDREF SORTRF'
_computing_molecular_graphics xtal
_computing_publication_material 'xtal BONDLA CIFIO'
_computing_structure_refinement 'xtal CRYLSQ'
_computing_structure_solution xtal
_diffrn_ambient_temperature 153
_diffrn_measurement_device_type
;
Bruker SMART CCD diffractometer
;
_diffrn_measurement_method '\w scans'
_diffrn_radiation_detector 'CCD area detector'
_diffrn_radiation_monochromator graphite
_diffrn_radiation_source 'sealed tube'
_diffrn_radiation_type 'Mo K\a'
_diffrn_radiation_wavelength .71073
_diffrn_reflns_av_R_equivalents .059
_diffrn_reflns_av_sigmaI/netI .048
_diffrn_reflns_limit_h_max 19
_diffrn_reflns_limit_h_min 0
_diffrn_reflns_limit_k_max 24
_diffrn_reflns_limit_k_min 0
_diffrn_reflns_limit_l_max 29
_diffrn_reflns_limit_l_min 0
_diffrn_reflns_number 66048
_diffrn_reflns_theta_max 29.26
_diffrn_reflns_theta_min 1.87
_diffrn_standards_decay_% 0
_exptl_absorpt_coefficient_mu .852
_exptl_absorpt_correction_T_max .837
_exptl_absorpt_correction_T_min .644
_exptl_absorpt_correction_type multi-scan
_exptl_absorpt_process_details
;
 SADABS; Sheldrick, 1996
;
_exptl_crystal_colour colourless
_exptl_crystal_density_diffrn 1.31
_exptl_crystal_description plate
_exptl_crystal_F_000 2352
_exptl_crystal_size_max .7
_exptl_crystal_size_mid .4
_exptl_crystal_size_min .07
_refine_diff_density_max .498
_refine_diff_density_min -.376
_refine_ls_goodness_of_fit_all 1.45
_refine_ls_goodness_of_fit_ref 1.584
_refine_ls_hydrogen_treatment noref
_refine_ls_matrix_type full
_refine_ls_number_constraints 0
_refine_ls_number_parameters 334
_refine_ls_number_reflns 5820
_refine_ls_number_restraints 0
_refine_ls_R_factor_all .051
_refine_ls_R_factor_gt .036
_refine_ls_shift/su_max .004
_refine_ls_structure_factor_coef F
_refine_ls_weighting_scheme calc
_refine_ls_wR_factor_all .047
_refine_ls_wR_factor_ref .046
_reflns_d_resolution_high .727
_reflns_d_resolution_low 10.879
_reflns_Friedel_coverage 0
_reflns_limit_h_max 19
_reflns_limit_h_min 0
_reflns_limit_k_max 24
_reflns_limit_k_min 0
_reflns_limit_l_max 29
_reflns_limit_l_min 0
_reflns_number_gt 5820
_reflns_number_total 7365
_reflns_threshold_expression 'F    > 4.0sig(F   )'
_cod_data_source_file b003613g.txt
_cod_data_source_block cpm48
_cod_original_sg_symbol_Hall -p_2ac_2ab
_cod_original_sg_symbol_H-M P_b_c_a
_cod_original_formula_sum 'C28 H35 B1 Cu1 N6 P1'
_cod_database_code 7009784

loop_
_symmetry_equiv_pos_as_xyz
+x,+y,+z
1/2-x,-y,1/2+z
1/2+x,1/2-y,-z
-x,1/2+y,1/2-z
-x,-y,-z
1/2+x,+y,1/2-z
1/2-x,1/2+y,+z
+x,1/2-y,1/2+z

loop_
_atom_site_label
_atom_site_fract_x
_atom_site_fract_y
_atom_site_fract_z
_atom_site_U_iso_or_equiv
_atom_site_adp_type
_atom_site_calc_flag
_atom_site_calc_attached_atom
_atom_site_occupancy
_atom_site_disorder_assembly
_atom_site_disorder_group
Cu .900550(16) .073050(11) .322989(9) .02345(12) Uani ? ? 1.00000 ? ?
P .81040(3) .02288(2) .25552(2) .0226(2) Uani ? ? 1.00000 ? ?
C111 .75601(13) -.06369(9) .28058(8) .0238(9) Uani ? ? 1.00000 ? ?
C112 .69898(14) -.10572(10) .24294(9) .0309(10) Uani ? ? 1.00000 ? ?
C113 .66099(15) -.17167(11) .26429(10) .0371(11) Uani ? ? 1.00000 ? ?
C114 .67938(14) -.19623(11) .32304(9) .0353(11) Uani ? ? 1.00000 ? ?
C115 .73477(15) -.15453(11) .36083(9) .0350(11) Uani ? ? 1.00000 ? ?
C116 .77298(14) -.08813(10) .33999(9) .0296(10) Uani ? ? 1.00000 ? ?
C121 .86933(13) -.00388(9) .18428(8) .0249(9) Uani ? ? 1.00000 ? ?
C122 .96060(14) -.02756(11) .18852(9) .0332(11) Uani ? ? 1.00000 ? ?
C123 1.00993(16) -.04674(12) .13656(10) .0416(12) Uani ? ? 1.00000 ? ?
C124 .96937(17) -.04152(13) .07944(10) .0441(13) Uani ? ? 1.00000 ? ?
C125 .88002(18) -.01757(15) .07437(10) .0494(14) Uani ? ? 1.00000 ? ?
C126 .82969(15) .00094(12) .12636(9) .0382(11) Uani ? ? 1.00000 ? ?
C131 .71063(15) .07579(11) .22867(10) .0357(11) Uani ? ? 1.00000 ? ?
N11 .92227(11) .16835(8) .43060(7) .0259(8) Uani ? ? 1.00000 ? ?
N12 .85437(11) .12850(8) .40139(7) .0268(8) Uani ? ? 1.00000 ? ?
C13 .77437(14) .14797(11) .42786(9) .0320(10) Uani ? ? 1.00000 ? ?
C14 .79019(15) .20030(11) .47354(9) .0355(11) Uani ? ? 1.00000 ? ?
C15 .88407(15) .21256(10) .47427(8) .0314(10) Uani ? ? 1.00000 ? ?
C16 .68509(15) .11586(14) .40606(11) .0478(14) Uani ? ? 1.00000 ? ?
C17 .93972(18) .26453(12) .51268(10) .0467(13) Uani ? ? 1.00000 ? ?
N21 1.03943(10) .18729(8) .34612(6) .0233(7) Uani ? ? 1.00000 ? ?
N22 .98848(10) .15857(8) .29858(6) .0233(7) Uani ? ? 1.00000 ? ?
C23 1.01510(13) .19470(9) .24807(8) .0233(8) Uani ? ? 1.00000 ? ?
C24 1.08258(13) .24700(10) .26265(8) .0276(9) Uani ? ? 1.00000 ? ?
C25 1.09665(13) .24098(10) .32514(8) .0268(9) Uani ? ? 1.00000 ? ?
C26 .97335(14) .17705(10) .18705(8) .0291(10) Uani ? ? 1.00000 ? ?
C27 1.16188(16) .28227(12) .36552(10) .0416(12) Uani ? ? 1.00000 ? ?
N31 1.04772(11) .07339(8) .41408(6) .0237(7) Uani ? ? 1.00000 ? ?
N32 1.00379(11) .02344(8) .37619(6) .0245(8) Uani ? ? 1.00000 ? ?
C33 1.03663(13) -.04336(10) .39128(8) .0258(9) Uani ? ? 1.00000 ? ?
C34 1.10018(14) -.03727(10) .43909(9) .0299(10) Uani ? ? 1.00000 ? ?
C35 1.10558(13) .03708(10) .45257(8) .0263(9) Uani ? ? 1.00000 ? ?
C36 1.00505(15) -.11252(10) .35960(9) .0326(10) Uani ? ? 1.00000 ? ?
C37 1.16414(16) .07490(12) .49916(9) .0384(11) Uani ? ? 1.00000 ? ?
B 1.02456(15) .15720(11) .41179(9) .0259(10) Uani ? ? 1.00000 ? ?
H112 .68624 -.08831 .20208 .03800 Uiso ? ? 1.00000 ? ?
H113 .62191 -.20079 .23718 .04500 Uiso ? ? 1.00000 ? ?
H114 .65294 -.24179 .33850 .04400 Uiso ? ? 1.00000 ? ?
H115 .74770 -.17172 .40167 .04400 Uiso ? ? 1.00000 ? ?
H116 .81080 -.05854 .36672 .03700 Uiso ? ? 1.00000 ? ?
H122 .99069 -.03000 .22837 .04300 Uiso ? ? 1.00000 ? ?
H123 1.07244 -.06533 .13971 .05300 Uiso ? ? 1.00000 ? ?
H124 1.00505 -.05406 .04324 .05500 Uiso ? ? 1.00000 ? ?
H125 .85150 -.01415 .03478 .06300 Uiso ? ? 1.00000 ? ?
H126 .76678 .01825 .12232 .04800 Uiso ? ? 1.00000 ? ?
H131a .72988 .12342 .21418 .05200 Uiso ? ? 1.00000 ? ?
H131b .66778 .08281 .26146 .05200 Uiso ? ? 1.00000 ? ?
H131c .68055 .05017 .19618 .05200 Uiso ? ? 1.00000 ? ?
H16a .69294 .06411 .39740 .07100 Uiso ? ? 1.00000 ? ?
H16b .63911 .12133 .43677 .07100 Uiso ? ? 1.00000 ? ?
H16c .66398 .13968 .36925 .07100 Uiso ? ? 1.00000 ? ?
H14 .74364 .22365 .49867 .04500 Uiso ? ? 1.00000 ? ?
H17a .90188 .28766 .54252 .06800 Uiso ? ? 1.00000 ? ?
H17b .98823 .23793 .53328 .06800 Uiso ? ? 1.00000 ? ?
H17c .96750 .30169 .48749 .06800 Uiso ? ? 1.00000 ? ?
H26a .99158 .21279 .15715 .04400 Uiso ? ? 1.00000 ? ?
H26b .90761 .17642 .18953 .04400 Uiso ? ? 1.00000 ? ?
H26c .99431 .12928 .17436 .04400 Uiso ? ? 1.00000 ? ?
H24 1.11271 .28019 .23478 .03300 Uiso ? ? 1.00000 ? ?
H27a 1.20458 .24821 .38398 .06200 Uiso ? ? 1.00000 ? ?
H27b 1.19629 .31738 .34198 .06200 Uiso ? ? 1.00000 ? ?
H27c 1.13075 .30834 .39776 .06200 Uiso ? ? 1.00000 ? ?
H36a 1.05769 -.14279 .34995 .04800 Uiso ? ? 1.00000 ? ?
H36b .96530 -.14001 .38591 .04800 Uiso ? ? 1.00000 ? ?
H36c .97325 -.10150 .32250 .04800 Uiso ? ? 1.00000 ? ?
H34 1.13441 -.07653 .45854 .03700 Uiso ? ? 1.00000 ? ?
H37a 1.20990 .10546 .47969 .05700 Uiso ? ? 1.00000 ? ?
H37b 1.12754 .10594 .52519 .05700 Uiso ? ? 1.00000 ? ?
H37c 1.19492 .03901 .52382 .05700 Uiso ? ? 1.00000 ? ?
H 1.06447 .18428 .44075 .03200 Uiso ? ? 1.00000 ? ?

loop_
_atom_site_aniso_label
_atom_site_aniso_U_11
_atom_site_aniso_U_22
_atom_site_aniso_U_33
_atom_site_aniso_U_12
_atom_site_aniso_U_13
_atom_site_aniso_U_23
Cu .02631(13) .02229(12) .02175(12) -.00230(8) -.00152(9) -.00007(8)
P .0224(2) .0214(2) .0240(2) -.00059(18) -.00226(18) .00177(17)
C111 .0216(9) .0245(8) .0252(8) -.0011(7) .0002(7) .0011(7)
C112 .0321(11) .0324(10) .0284(9) -.0062(8) -.0049(8) .0029(8)
C113 .0375(12) .0346(10) .0391(11) -.0137(9) -.0064(9) .0014(9)
C114 .0327(11) .0298(10) .0435(12) -.0066(8) .0000(9) .0083(9)
C115 .0359(12) .0380(10) .0310(10) -.0062(9) -.0023(9) .0109(9)
C116 .0288(11) .0331(10) .0269(9) -.0046(8) -.0035(8) .0033(7)
C121 .0277(9) .0223(8) .0246(9) -.0027(7) -.0015(7) .0031(7)
C122 .0334(11) .0376(11) .0286(10) .0032(9) -.0012(8) .0057(8)
C123 .0376(13) .0449(12) .0422(12) .0091(10) .0081(10) .0080(10)
C124 .0554(15) .0456(12) .0313(11) .0036(11) .0150(10) .0005(9)
C125 .0557(16) .0691(16) .0235(10) .0017(12) -.0031(10) .0000(10)
C126 .0339(11) .0525(12) .0282(10) .0022(10) -.0052(9) .0016(9)
C131 .0316(11) .0327(10) .0426(12) .0084(8) -.0042(9) .0035(9)
N11 .0354(9) .0221(7) .0202(7) .0024(6) -.0001(6) .0010(6)
N12 .0275(9) .0279(7) .0251(8) .0015(6) .0008(6) .0021(6)
C13 .0323(11) .0368(10) .0268(9) .0070(8) .0055(8) .0067(8)
C14 .0460(13) .0354(10) .0251(9) .0137(9) .0104(9) .0060(8)
C15 .0498(13) .0247(9) .0197(8) .0070(8) .0037(8) .0024(7)
C16 .0316(12) .0679(16) .0439(13) .0031(11) .0081(10) .0032(11)
C17 .0709(17) .0393(11) .0300(11) .0062(11) .0012(11) -.0104(9)
N21 .0264(8) .0218(7) .0217(7) -.0026(6) -.0024(6) .0000(6)
N22 .0261(8) .0225(7) .0214(7) -.0000(6) -.0004(6) .0008(6)
C23 .0259(9) .0202(8) .0240(8) .0046(7) .0031(7) .0024(7)
C24 .0296(10) .0239(8) .0292(9) -.0005(7) .0032(8) .0064(7)
C25 .0271(10) .0213(8) .0318(10) -.0015(7) -.0013(8) .0033(7)
C26 .0358(11) .0274(9) .0240(9) .0023(8) .0010(8) .0029(7)
C27 .0471(13) .0384(11) .0394(11) -.0164(10) -.0069(10) .0026(9)
N31 .0277(9) .0242(7) .0192(7) .0009(6) -.0014(6) .0004(6)
N32 .0289(8) .0217(7) .0230(7) -.0003(6) -.0009(6) .0004(6)
C33 .0271(10) .0239(8) .0264(9) .0022(7) .0078(7) .0051(7)
C34 .0302(11) .0304(9) .0291(10) .0064(8) .0043(8) .0088(8)
C35 .0244(10) .0347(9) .0198(8) .0045(7) .0017(7) .0048(7)
C36 .0352(11) .0232(9) .0395(11) .0025(8) .0055(9) .0017(8)
C37 .0378(12) .0497(12) .0278(10) .0083(9) -.0074(9) -.0013(9)
B .0326(12) .0243(9) .0206(9) -.0010(8) -.0030(8) -.0009(8)

loop_
_atom_type_symbol
_atom_type_description
_atom_type_oxidation_number
_atom_type_number_in_cell
_atom_type_scat_dispersion_real
_atom_type_scat_dispersion_imag
_atom_type_scat_source
C ? 0 224 .002 .002 'Int Tables Vol IV Tables 2.2B and 2.3.1'
H ? 0 280 0 0 'Int Tables Vol IV Tables 2.2B and 2.3.1'
N ? 0 48 .004 .003 'Int Tables Vol IV Tables 2.2B and 2.3.1'
P ? 0 8 .09 .095 'Int Tables Vol IV Tables 2.2B and 2.3.1'
B ? 0 8 0 .001 'Int Tables Vol IV Tables 2.2B and 2.3.1'
Cu ? 0 8 .263 1.266 'Int Tables Vol IV Tables 2.2B and 2.3.1'

loop_
_diffrn_attenuator_code
_diffrn_attenuator_scale
? ?

loop_
_geom_angle_atom_site_label_1
_geom_angle_atom_site_label_2
_geom_angle_atom_site_label_3
_geom_angle_site_symmetry_1
_geom_angle_site_symmetry_2
_geom_angle_site_symmetry_3
_geom_angle
_geom_angle_publ_flag
P Cu N12 . . . 124.24(5) ?
P Cu N22 . . . 120.49(4) ?
P Cu N32 . . . 128.99(4) ?
N12 Cu N22 . . . 92.94(6) ?
N12 Cu N32 . . . 88.81(6) ?
N22 Cu N32 . . . 91.22(6) ?
Cu P C111 . . . 114.35(6) ?
Cu P C121 . . . 113.85(6) ?
Cu P C131 . . . 118.47(7) ?
C111 P C121 . . . 103.21(8) ?
C111 P C131 . . . 101.55(9) ?
C121 P C131 . . . 103.49(9) ?
P C111 C112 . . . 122.95(14) ?
P C111 C116 . . . 118.16(14) ?
C112 C111 C116 . . . 118.89(16) ?
C111 C112 C113 . . . 120.24(18) ?
C111 C112 H112 . . . 118.90(18) ?
C113 C112 H112 . . . 120.86(19) ?
C112 C113 C114 . . . 120.55(19) ?
C112 C113 H113 . . . 119.2(2) ?
C114 C113 H113 . . . 120.2(2) ?
C113 C114 C115 . . . 119.58(19) ?
C113 C114 H114 . . . 121.3(2) ?
C115 C114 H114 . . . 119.1(2) ?
C114 C115 C116 . . . 120.37(18) ?
C114 C115 H115 . . . 119.6(2) ?
C116 C115 H115 . . . 120.1(2) ?
C111 C116 C115 . . . 120.35(18) ?
C111 C116 H116 . . . 119.35(18) ?
C115 C116 H116 . . . 120.30(19) ?
P C121 C122 . . . 117.74(14) ?
P C121 C126 . . . 124.07(15) ?
C122 C121 C126 . . . 118.14(17) ?
C121 C122 C123 . . . 120.84(18) ?
C121 C122 H122 . . . 119.89(19) ?
C123 C122 H122 . . . 119.3(2) ?
C122 C123 C124 . . . 120.2(2) ?
C122 C123 H123 . . . 120.8(2) ?
C124 C123 H123 . . . 119.0(2) ?
C123 C124 C125 . . . 119.8(2) ?
C123 C124 H124 . . . 119.5(2) ?
C125 C124 H124 . . . 120.8(2) ?
C124 C125 C126 . . . 120.4(2) ?
C124 C125 H125 . . . 120.0(2) ?
C126 C125 H125 . . . 119.6(2) ?
C121 C126 C125 . . . 120.7(2) ?
C121 C126 H126 . . . 119.5(2) ?
C125 C126 H126 . . . 119.8(2) ?
P C131 H131a . . . 110.11(16) ?
P C131 H131b . . . 110.04(16) ?
P C131 H131c . . . 110.33(15) ?
H131a C131 H131b . . . 108.5(2) ?
H131a C131 H131c . . . 108.9(2) ?
H131b C131 H131c . . . 108.9(2) ?
N12 N11 C15 . . . 109.87(15) ?
N12 N11 B . . . 119.56(14) ?
C15 N11 B . . . 130.57(16) ?
Cu N12 N11 . . . 113.59(11) ?
Cu N12 C13 . . . 138.90(13) ?
N11 N12 C13 . . . 106.37(14) ?
N12 C13 C14 . . . 110.08(18) ?
N12 C13 C16 . . . 120.61(17) ?
C14 C13 C16 . . . 129.3(2) ?
C13 C14 C15 . . . 106.24(18) ?
C13 C14 H14 . . . 126.0(2) ?
C15 C14 H14 . . . 127.8(2) ?
N11 C15 C14 . . . 107.43(16) ?
N11 C15 C17 . . . 122.8(2) ?
C14 C15 C17 . . . 129.80(18) ?
C13 C16 H16a . . . 109.7(2) ?
C13 C16 H16b . . . 110.0(2) ?
C13 C16 H16c . . . 111.6(2) ?
H16a C16 H16b . . . 108.9(2) ?
H16a C16 H16c . . . 108.0(2) ?
H16b C16 H16c . . . 108.7(2) ?
C15 C17 H17a . . . 110.4(2) ?
C15 C17 H17b . . . 110.1(2) ?
C15 C17 H17c . . . 110.17(19) ?
H17a C17 H17b . . . 108.7(2) ?
H17a C17 H17c . . . 109.3(2) ?
H17b C17 H17c . . . 108.1(2) ?
N22 N21 C25 . . . 110.06(14) ?
N22 N21 B . . . 119.48(14) ?
C25 N21 B . . . 130.46(15) ?
Cu N22 N21 . . . 114.65(10) ?
Cu N22 C23 . . . 138.82(12) ?
N21 N22 C23 . . . 106.47(14) ?
N22 C23 C24 . . . 110.09(15) ?
N22 C23 C26 . . . 120.87(16) ?
C24 C23 C26 . . . 129.04(16) ?
C23 C24 C25 . . . 105.97(16) ?
C23 C24 H24 . . . 126.63(18) ?
C25 C24 H24 . . . 127.40(18) ?
N21 C25 C24 . . . 107.40(16) ?
N21 C25 C27 . . . 123.04(17) ?
C24 C25 C27 . . . 129.56(17) ?
C23 C26 H26a . . . 110.66(17) ?
C23 C26 H26b . . . 110.83(17) ?
C23 C26 H26c . . . 108.75(17) ?
H26a C26 H26b . . . 108.85(19) ?
H26a C26 H26c . . . 108.84(18) ?
H26b C26 H26c . . . 108.86(19) ?
C25 C27 H27a . . . 109.69(18) ?
C25 C27 H27b . . . 110.10(19) ?
C25 C27 H27c . . . 112.3(2) ?
H27a C27 H27b . . . 108.2(2) ?
H27a C27 H27c . . . 108.0(2) ?
H27b C27 H27c . . . 108.4(2) ?
N32 N31 C35 . . . 109.97(13) ?
N32 N31 B . . . 121.21(14) ?
C35 N31 B . . . 128.71(15) ?
Cu N32 N31 . . . 112.53(10) ?
Cu N32 C33 . . . 140.89(12) ?
N31 N32 C33 . . . 106.07(14) ?
N32 C33 C34 . . . 110.38(16) ?
N32 C33 C36 . . . 121.88(16) ?
C34 C33 C36 . . . 127.74(16) ?
C33 C34 C35 . . . 105.91(16) ?
C33 C34 H34 . . . 127.69(18) ?
C35 C34 H34 . . . 126.40(19) ?
N31 C35 C34 . . . 107.66(16) ?
N31 C35 C37 . . . 123.65(17) ?
C34 C35 C37 . . . 128.67(17) ?
C33 C36 H36a . . . 109.36(18) ?
C33 C36 H36b . . . 109.87(18) ?
C33 C36 H36c . . . 111.49(16) ?
H36a C36 H36b . . . 108.45(17) ?
H36a C36 H36c . . . 108.4(2) ?
H36b C36 H36c . . . 109.2(2) ?
C35 C37 H37a . . . 110.72(18) ?
C35 C37 H37b . . . 110.9(2) ?
C35 C37 H37c . . . 109.96(18) ?
H37a C37 H37b . . . 108.0(2) ?
H37a C37 H37c . . . 108.4(2) ?
H37b C37 H37c . . . 108.7(2) ?
N11 B N21 . . . 109.43(15) ?
N11 B N31 . . . 108.97(15) ?
N11 B H . . . 109.07(17) ?
N21 B N31 . . . 109.98(14) ?
N21 B H . . . 109.77(17) ?
N31 B H . . . 109.60(17) ?

loop_
_geom_bond_atom_site_label_1
_geom_bond_atom_site_label_2
_geom_bond_site_symmetry_1
_geom_bond_site_symmetry_2
_geom_bond_distance
_geom_bond_publ_flag
Cu P . . 2.1646(5) ?
Cu N12 . . 2.0900(15) ?
Cu N22 . . 2.0685(15) ?
Cu N32 . . 2.0927(15) ?
P C111 . . 1.8308(18) ?
P C121 . . 1.8368(18) ?
P C131 . . 1.827(2) ?
C111 C112 . . 1.389(3) ?
C111 C116 . . 1.390(3) ?
C112 C113 . . 1.390(3) ?
C112 H112 . . .9624(19) ?
C113 C114 . . 1.381(3) ?
C113 H113 . . .972(2) ?
C114 C115 . . 1.374(3) ?
C114 H114 . . .966(2) ?
C115 C116 . . 1.394(3) ?
C115 H115 . . .961(2) ?
C116 H116 . . .961(2) ?
C121 C122 . . 1.392(3) ?
C121 C126 . . 1.390(3) ?
C122 C123 . . 1.383(3) ?
C122 H122 . . .973(2) ?
C123 C124 . . 1.380(3) ?
C123 H123 . . .968(2) ?
C124 C125 . . 1.368(4) ?
C124 H124 . . .970(2) ?
C125 C126 . . 1.388(3) ?
C125 H125 . . .959(2) ?
C126 H126 . . .967(2) ?
C131 H131a . . .956(2) ?
C131 H131b . . .955(2) ?
C131 H131c . . .951(2) ?
N11 N12 . . 1.374(2) ?
N11 C15 . . 1.359(2) ?
N11 B . . 1.550(3) ?
N12 C13 . . 1.341(3) ?
C13 C14 . . 1.391(3) ?
C13 C16 . . 1.494(3) ?
C14 C15 . . 1.377(3) ?
C14 H14 . . .965(2) ?
C15 C17 . . 1.492(3) ?
C16 H16a . . .958(3) ?
C16 H16b . . .949(2) ?
C16 H16c . . .960(2) ?
C17 H17a . . .947(2) ?
C17 H17b . . .962(2) ?
C17 H17c . . .955(2) ?
N21 N22 . . 1.374(2) ?
N21 C25 . . 1.353(2) ?
N21 B . . 1.546(2) ?
N22 C23 . . 1.336(2) ?
C23 C24 . . 1.394(2) ?
C23 C26 . . 1.495(3) ?
C24 C25 . . 1.382(3) ?
C24 H24 . . .9578(18) ?
C25 C27 . . 1.490(3) ?
C26 H26a . . .9537(18) ?
C26 H26b . . .953(2) ?
C26 H26c . . .9538(19) ?
C27 H27a . . .960(2) ?
C27 H27b . . .955(2) ?
C27 H27c . . .958(2) ?
N31 N32 . . 1.377(2) ?
N31 C35 . . 1.354(2) ?
N31 B . . 1.548(2) ?
N32 C33 . . 1.335(2) ?
C33 C34 . . 1.395(3) ?
C33 C36 . . 1.497(3) ?
C34 C35 . . 1.374(3) ?
C34 H34 . . .9623(19) ?
C35 C37 . . 1.489(3) ?
C36 H36a . . .961(2) ?
C36 H36b . . .952(2) ?
C36 H36c . . .952(2) ?
C37 H37a . . .960(2) ?
C37 H37b . . .957(2) ?
C37 H37c . . .952(2) ?
B H . . .985(2) ?

loop_
_geom_contact_atom_site_label_1
_geom_contact_atom_site_label_2
_geom_contact_distance
_geom_contact_site_symmetry_1
_geom_contact_site_symmetry_2
_geom_contact_publ_flag
Cu C111 3.3624(18) . . ?
Cu C112 4.684(2) . . ?
Cu C114 4.315(2) . '7 655' ?
Cu C115 4.823(2) . . ?
Cu C116 3.462(2) . . ?
Cu C121 3.3576(18) . . ?
Cu C122 3.555(2) . . ?
Cu C126 4.596(2) . . ?
Cu C131 4.629(2) . 6 ?
Cu C131 3.434(2) . . ?
Cu N11 2.9247(15) . . ?
Cu C13 3.223(2) . . ?
Cu C14 4.311(2) . . ?
Cu C15 4.1543(19) . . ?
Cu C16 3.689(2) . . ?
Cu N21 2.9215(15) . . ?
Cu C23 3.1976(17) . . ?
Cu C24 4.3014(19) . . ?
Cu C25 4.1498(19) . . ?
Cu C26 3.6618(19) . . ?
Cu N31 2.9131(15) . . ?
Cu C33 3.2402(18) . . ?
Cu C34 4.326(2) . . ?
Cu C35 4.1492(19) . . ?
Cu C36 3.7560(19) . . ?
Cu C37 4.798(2) . '5 756' ?
Cu B 3.045(2) . . ?
Cu H114 3.4418(6) . '7 655' ?
Cu H116 2.8671(4) . . ?
Cu H122 3.0672(4) . . ?
Cu H131a 3.5439(4) . . ?
Cu H131b 4.2887(6) . 6 ?
Cu H131b 3.6318(5) . . ?
Cu H131c 4.0964(6) . 6 ?
Cu H131c 4.2382(5) . . ?
Cu H16a 3.4197(5) . . ?
Cu H16c 3.7672(5) . . ?
Cu H26b 3.4566(5) . . ?
Cu H26c 3.6569(6) . . ?
Cu H36b 4.1833(6) . . ?
Cu H36c 3.3167(5) . . ?
Cu H37c 4.1408(6) . '5 756' ?
Cu H 4.0303(4) . . ?
P C112 2.837(2) . . ?
P C113 4.124(2) . . ?
P C114 4.621(2) . . ?
P C115 4.086(2) . . ?
P C116 2.773(2) . . ?
P C122 2.773(2) . . ?
P C123 4.080(2) . . ?
P C124 4.625(2) . . ?
P C125 4.141(2) . . ?
P C126 2.858(2) . . ?
P N12 3.7609(16) . . ?
P C13 4.413(2) . . ?
P C16 4.108(2) . . ?
P N22 3.6753(16) . . ?
P C23 4.2891(18) . . ?
P C26 3.939(2) . . ?
P N32 3.8425(16) . . ?
P C33 4.574(2) . . ?
P C36 4.364(2) . . ?
P H112 2.9332(5) . . ?
P H116 2.8340(6) . . ?
P H122 2.8413(6) . . ?
P H126 2.9735(7) . . ?
P H131a 2.3353(5) . . ?
P H131b 2.3339(5) . . ?
P H131c 2.3347(5) . . ?
P H16a 3.6077(7) . . ?
P H16c 3.8825(6) . . ?
P H26b 3.4214(6) . . ?
P H26c 3.7281(6) . . ?
P H27b 4.2709(7) . '4 745' ?
P H36c 3.5659(6) . . ?
C111 C113 2.409(3) . . ?
C111 C114 2.791(3) . . ?
C111 C115 2.416(3) . . ?
C111 C121 2.875(3) . . ?
C111 C122 3.637(3) . . ?
C111 C122 4.379(3) . '6 455' ?
C111 C123 4.007(3) . '6 455' ?
C111 C126 3.715(3) . . ?
C111 C131 2.834(3) . . ?
C111 C16 4.360(3) . . ?
C111 C24 4.241(3) . '4 745' ?
C111 C27 4.389(3) . '4 745' ?
C111 C36 4.092(3) . . ?
C111 H112 2.0365(18) . . ?
C111 H113 3.2815(18) . . ?
C111 H114 3.7578(18) . . ?
C111 H115 3.2826(18) . . ?
C111 H116 2.0411(18) . . ?
C111 H122 3.894(2) . '6 455' ?
C111 H122 3.6346(19) . . ?
C111 H123 3.1759(18) . '6 455' ?
C111 H126 3.7567(18) . . ?
C111 H131a 3.6887(18) . . ?
C111 H131b 2.9622(17) . . ?
C111 H131c 2.9648(18) . . ?
C111 H16a 3.5533(18) . . ?
C111 H24 3.4115(18) . '4 745' ?
C111 H27b 3.4944(18) . '4 745' ?
C111 H36c 3.3456(19) . . ?
C112 C114 2.406(3) . . ?
C112 C115 2.766(3) . . ?
C112 C116 2.393(3) . . ?
C112 C121 3.330(3) . . ?
C112 C122 4.212(3) . . ?
C112 C122 4.016(3) . '6 455' ?
C112 C123 3.940(3) . '6 455' ?
C112 C126 3.706(3) . . ?
C112 C131 3.290(3) . . ?
C112 C24 4.131(3) . '4 745' ?
C112 C25 4.312(3) . '4 745' ?
C112 C27 3.705(3) . '4 745' ?
C112 C33 3.918(3) . '6 455' ?
C112 C34 4.396(3) . '6 455' ?
C112 C36 3.591(3) . '6 455' ?
C112 H113 2.048(2) . . ?
C112 H114 3.286(2) . . ?
C112 H115 3.727(2) . . ?
C112 H116 3.260(2) . . ?
C112 H122 3.369(2) . '6 455' ?
C112 H123 3.230(2) . '6 455' ?
C112 H126 3.588(2) . . ?
C112 H131b 3.451(2) . . ?
C112 H131c 3.000(2) . . ?
C112 H24 3.449(2) . '4 745' ?
C112 H27b 2.766(2) . '4 745' ?
C112 H36a 2.955(2) . '6 455' ?
C112 H36c 3.567(2) . '6 455' ?
C113 C115 2.381(3) . . ?
C113 C116 2.761(3) . . ?
C113 C122 4.027(3) . '6 455' ?
C113 C123 3.811(3) . '6 455' ?
C113 N21 4.250(3) . '7 645' ?
C113 N22 3.821(3) . '7 645' ?
C113 C23 3.525(3) . '7 645' ?
C113 C24 4.035(3) . '4 745' ?
C113 C24 3.819(3) . '7 645' ?
C113 C25 4.261(3) . '7 645' ?
C113 C25 4.312(3) . '4 745' ?
C113 C26 3.748(3) . '7 645' ?
C113 C27 3.909(3) . '4 745' ?
C113 C36 3.678(3) . '6 455' ?
C113 H112 2.057(2) . . ?
C113 H114 2.056(2) . . ?
C113 H115 3.248(2) . . ?
C113 H116 3.721(2) . . ?
C113 H122 3.553(2) . '6 455' ?
C113 H123 3.114(2) . '6 455' ?
C113 H26a 3.830(2) . '7 645' ?
C113 H26b 3.337(2) . '7 645' ?
C113 H24 3.390(2) . '4 745' ?
C113 H27b 3.111(2) . '4 745' ?
C113 H36a 2.952(2) . '6 455' ?
C113 H36c 3.545(2) . '6 455' ?
C114 C116 2.402(3) . . ?
C114 C122 4.397(3) . '6 455' ?
C114 C123 3.749(3) . '6 455' ?
C114 N11 3.691(3) . '7 645' ?
C114 N12 3.624(3) . '7 645' ?
C114 C13 3.682(3) . '7 645' ?
C114 C14 3.800(3) . '7 645' ?
C114 C15 3.797(3) . '7 645' ?
C114 C16 4.312(3) . '7 645' ?
C114 N21 3.833(3) . '7 645' ?
C114 N22 3.611(3) . '7 645' ?
C114 C23 3.803(3) . '7 645' ?
C114 C24 4.052(3) . '4 745' ?
C114 C24 4.143(3) . '7 645' ?
C114 C25 4.154(3) . '7 645' ?
C114 C26 4.347(3) . '7 645' ?
C114 B 4.409(3) . '7 645' ?
C114 H112 3.278(2) . . ?
C114 H113 2.050(2) . . ?
C114 H115 2.028(2) . . ?
C114 H116 3.269(2) . . ?
C114 H123 2.936(2) . '6 455' ?
C114 H16c 3.860(2) . '7 645' ?
C114 H26b 3.915(2) . '7 645' ?
C114 H24 3.291(2) . '4 745' ?
C114 H27b 4.031(2) . '4 745' ?
C115 C123 3.791(3) . '6 455' ?
C115 N11 4.204(3) . '7 645' ?
C115 N12 4.211(3) . '7 645' ?
C115 C13 3.850(3) . '7 645' ?
C115 C14 3.607(3) . '7 645' ?
C115 C15 3.849(3) . '7 645' ?
C115 C16 4.409(3) . '7 645' ?
C115 C17 4.413(3) . '7 645' ?
C115 C24 4.170(3) . '4 745' ?
C115 C36 3.986(3) . . ?
C115 C37 3.677(3) . '5 756' ?
C115 H112 3.728(2) . . ?
C115 H113 3.261(2) . . ?
C115 H114 2.028(2) . . ?
C115 H116 2.054(2) . . ?
C115 H123 2.847(2) . '6 455' ?
C115 H16c 3.992(2) . '7 645' ?
C115 H14 3.735(2) . '7 645' ?
C115 H24 3.257(2) . '4 745' ?
C115 H36b 3.392(2) . . ?
C115 H36c 3.679(2) . . ?
C115 H37a 3.676(2) . '5 756' ?
C115 H37b 3.304(2) . '5 756' ?
C115 H37c 3.420(2) . '5 756' ?
C116 C121 3.972(3) . . ?
C116 C122 4.414(3) . . ?
C116 C123 3.915(3) . '6 455' ?
C116 C131 3.928(3) . . ?
C116 N12 4.292(2) . . ?
C116 C16 4.148(3) . . ?
C116 C24 4.267(3) . '4 745' ?
C116 N32 3.979(3) . . ?
C116 C33 4.059(3) . . ?
C116 C36 3.416(3) . . ?
C116 C37 3.631(3) . '5 756' ?
C116 H112 3.259(2) . . ?
C116 H113 3.733(2) . . ?
C116 H114 3.269(2) . . ?
C116 H115 2.052(2) . . ?
C116 H123 2.966(2) . '6 455' ?
C116 H131b 3.839(2) . . ?
C116 H16a 3.230(2) . . ?
C116 H24 3.321(2) . '4 745' ?
C116 H36b 3.103(2) . . ?
C116 H36c 2.935(2) . . ?
C116 H37a 3.952(2) . '5 756' ?
C116 H37b 3.289(2) . '5 756' ?
C116 H37c 3.133(2) . '5 756' ?
C121 C123 2.413(3) . . ?
C121 C124 2.790(3) . . ?
C121 C125 2.414(3) . . ?
C121 C131 2.877(3) . . ?
C121 N22 4.214(2) . . ?
C121 C23 4.381(2) . . ?
C121 C26 3.592(3) . . ?
C121 C27 4.029(3) . '4 745' ?
C121 H112 3.0811(19) . . ?
C121 H122 2.0575(19) . . ?
C121 H123 3.289(2) . . ?
C121 H124 3.7599(18) . . ?
C121 H125 3.2753(18) . . ?
C121 H126 2.0467(18) . . ?
C121 H131a 3.1247(18) . . ?
C121 H131b 3.7133(19) . . ?
C121 H131c 2.913(2) . . ?
C121 H26b 3.2977(18) . . ?
C121 H26c 3.0130(18) . . ?
C121 H27b 3.4064(18) . '4 745' ?
C121 H27c 3.8274(18) . '4 745' ?
C121 H36c 3.8003(18) . . ?
C122 C124 2.395(3) . . ?
C122 C125 2.755(3) . . ?
C122 C126 2.386(3) . . ?
C122 C131 4.163(3) . . ?
C122 N22 4.144(2) . . ?
C122 C23 4.284(3) . . ?
C122 C24 4.246(3) . '4 745' ?
C122 C25 4.263(3) . '4 745' ?
C122 C26 3.692(3) . . ?
C122 C27 4.034(3) . '4 745' ?
C122 N32 4.241(3) . . ?
C122 C36 4.083(3) . . ?
C122 H123 2.054(2) . . ?
C122 H124 3.268(2) . . ?
C122 H125 3.714(2) . . ?
C122 H126 3.262(2) . . ?
C122 H131b 3.761(2) . 6 ?
C122 H26b 3.755(2) . . ?
C122 H26c 2.885(2) . . ?
C122 H24 3.990(2) . '4 745' ?
C122 H27b 3.662(2) . '4 745' ?
C122 H27c 3.746(2) . '4 745' ?
C122 H36c 3.216(2) . . ?
C123 C125 2.378(3) . . ?
C123 C126 2.756(3) . . ?
C123 C16 3.985(3) . 6 ?
C123 C25 4.208(3) . '4 745' ?
C123 C26 4.214(3) . . ?
C123 C27 3.960(3) . '4 745' ?
C123 H122 2.044(2) . . ?
C123 H124 2.040(2) . . ?
C123 H125 3.245(2) . . ?
C123 H126 3.723(2) . . ?
C123 H131b 3.952(2) . 6 ?
C123 H16a 3.400(2) . 6 ?
C123 H16b 3.902(2) . 6 ?
C123 H16c 4.034(2) . 6 ?
C123 H17c 3.858(2) . '4 745' ?
C123 H26c 3.285(2) . . ?
C123 H27b 3.890(2) . '4 745' ?
C123 H27c 3.395(2) . '4 745' ?
C124 C124 3.876(3) . '5 755' ?
C124 C125 4.140(3) . '5 755' ?
C124 C126 2.392(3) . . ?
C124 C16 4.231(3) . 6 ?
C124 C17 4.240(3) . '4 745' ?
C124 C27 3.890(3) . '4 745' ?
C124 H122 3.269(2) . . ?
C124 H123 2.034(2) . . ?
C124 H124 3.203(2) . '5 755' ?
C124 H125 3.733(2) . '5 755' ?
C124 H125 2.026(2) . . ?
C124 H126 3.262(2) . . ?
C124 H16a 3.789(2) . 6 ?
C124 H16b 3.770(2) . '2 654' ?
C124 H16b 3.844(2) . 6 ?
C124 H17c 3.309(2) . '4 745' ?
C124 H26c 3.726(2) . . ?
C124 H27b 3.893(2) . '4 745' ?
C124 H27c 3.109(2) . '4 745' ?
C125 C16 4.183(3) . '2 654' ?
C125 C27 3.885(3) . '4 745' ?
C125 C34 4.078(3) . '6 455' ?
C125 C35 4.136(3) . '6 455' ?
C125 C37 3.888(3) . '6 455' ?
C125 H122 3.727(2) . . ?
C125 H123 3.245(3) . . ?
C125 H124 3.318(2) . '5 755' ?
C125 H124 2.042(3) . . ?
C125 H126 2.049(2) . . ?
C125 H16b 3.546(2) . '2 654' ?
C125 H26c 3.807(2) . . ?
C125 H27b 3.659(3) . '4 745' ?
C125 H27c 3.199(3) . '4 745' ?
C125 H34 3.780(3) . '6 455' ?
C125 H37a 3.517(3) . '6 455' ?
C125 H37c 3.579(2) . '6 455' ?
C126 C131 3.125(3) . . ?
C126 C26 4.019(3) . . ?
C126 C27 3.946(3) . '4 745' ?
C126 N31 4.376(3) . '6 455' ?
C126 C33 4.335(3) . '6 455' ?
C126 C34 3.681(3) . '6 455' ?
C126 C35 3.730(3) . '6 455' ?
C126 C37 3.875(3) . '6 455' ?
C126 H112 3.103(2) . . ?
C126 H122 3.270(2) . . ?
C126 H123 3.724(2) . . ?
C126 H124 3.273(2) . . ?
C126 H125 2.040(2) . . ?
C126 H131a 3.260(2) . . ?
C126 H131c 2.787(2) . . ?
C126 H26b 3.629(2) . . ?
C126 H26c 3.482(2) . . ?
C126 H27b 3.400(2) . '4 745' ?
C126 H27c 3.556(2) . '4 745' ?
C126 H34 3.656(2) . '6 455' ?
C126 H37a 3.450(2) . '6 455' ?
C126 H37c 3.873(2) . '6 455' ?
C131 N12 4.407(3) . . ?
C131 C16 3.952(3) . . ?
C131 N21 3.583(3) . '6 455' ?
C131 N22 3.595(3) . '6 455' ?
C131 C23 3.587(3) . '6 455' ?
C131 C24 3.604(3) . '6 455' ?
C131 C25 3.600(3) . '6 455' ?
C131 C26 4.302(3) . '6 455' ?
C131 C26 4.315(3) . . ?
C131 C27 4.308(3) . '6 455' ?
C131 N31 3.906(3) . '6 455' ?
C131 N32 3.884(3) . '6 455' ?
C131 C33 4.219(3) . '6 455' ?
C131 C35 4.291(3) . '6 455' ?
C131 B 4.335(3) . '6 455' ?
C131 H112 3.034(2) . . ?
C131 H122 3.828(2) . '6 455' ?
C131 H126 2.667(2) . . ?
C131 H16a 3.694(2) . . ?
C131 H16c 3.343(2) . . ?
C131 H26b 3.486(2) . . ?
C131 H26c 3.900(2) . '6 455' ?
C131 H24 4.026(2) . '6 455' ?
C131 H27a 3.961(2) . '6 455' ?
N11 C13 2.174(3) . . ?
N11 C14 2.206(3) . . ?
N11 C16 3.602(3) . . ?
N11 C17 2.504(3) . . ?
N11 N21 2.527(2) . . ?
N11 N22 3.039(2) . . ?
N11 C23 4.228(2) . . ?
N11 C25 3.657(2) . . ?
N11 C27 4.273(3) . . ?
N11 N31 2.521(2) . . ?
N11 N32 3.101(2) . . ?
N11 C33 4.246(2) . . ?
N11 C34 3.709(2) . '5 756' ?
N11 C35 3.587(2) . . ?
N11 C37 4.164(3) . . ?
N11 H114 2.8001(15) . '7 655' ?
N11 H115 3.8417(15) . '7 655' ?
N11 H16a 3.8831(16) . . ?
N11 H16c 4.0054(16) . . ?
N11 H14 3.1441(16) . . ?
N11 H17a 3.2656(15) . . ?
N11 H17b 2.7380(15) . . ?
N11 H17c 2.7821(15) . . ?
N11 H27c 3.9983(16) . . ?
N11 H34 3.0421(15) . '5 756' ?
N11 H37b 3.7884(16) . . ?
N11 H 2.0905(16) . . ?
N12 C14 2.239(2) . . ?
N12 C15 2.237(2) . . ?
N12 C16 2.464(3) . . ?
N12 C17 3.664(3) . . ?
N12 N21 3.123(2) . . ?
N12 N22 3.015(2) . . ?
N12 C23 4.244(2) . . ?
N12 C25 4.379(2) . . ?
N12 N31 2.983(2) . . ?
N12 N32 2.927(2) . . ?
N12 C33 4.075(2) . . ?
N12 C34 3.903(2) . '5 756' ?
N12 C35 4.402(2) . '5 756' ?
N12 C35 4.146(2) . . ?
N12 C37 4.267(3) . '5 756' ?
N12 B 2.528(3) . . ?
N12 H114 2.7118(15) . '7 655' ?
N12 H115 3.8913(16) . '7 655' ?
N12 H116 3.5112(15) . . ?
N12 H16a 2.6110(16) . . ?
N12 H16b 3.2135(16) . . ?
N12 H16c 2.8515(16) . . ?
N12 H14 3.1638(15) . . ?
N12 H17b 3.9893(15) . . ?
N12 H17c 3.9933(15) . . ?
N12 H34 3.1987(16) . '5 756' ?
N12 H37c 3.5043(15) . '5 756' ?
N12 H 3.3167(16) . . ?
C13 C15 2.214(3) . . ?
C13 C17 3.683(3) . . ?
C13 N21 4.290(3) . . ?
C13 N22 4.195(2) . . ?
C13 N31 4.191(3) . . ?
C13 N32 4.164(3) . . ?
C13 C34 3.962(3) . '5 756' ?
C13 C37 4.410(3) . '5 756' ?
C13 B 3.643(3) . . ?
C13 H114 2.975(2) . '7 655' ?
C13 H115 3.314(2) . '7 655' ?
C13 H116 3.988(2) . . ?
C13 H125 3.817(2) . '2 655' ?
C13 H16a 2.028(2) . . ?
C13 H16b 2.026(2) . . ?
C13 H16c 2.052(2) . . ?
C13 H14 2.107(2) . . ?
C13 H17a 3.999(2) . . ?
C13 H34 3.088(2) . '5 756' ?
C13 H37c 3.558(2) . '5 756' ?
C14 C16 2.607(3) . . ?
C14 C17 2.599(3) . . ?
C14 C27 3.983(3) . '3 456' ?
C14 C34 3.844(3) . '5 756' ?
C14 B 3.732(3) . . ?
C14 H114 3.231(2) . '7 655' ?
C14 H115 2.842(2) . '7 655' ?
C14 H16a 3.280(2) . . ?
C14 H16b 2.730(2) . . ?
C14 H16c 3.115(2) . . ?
C14 H17a 2.712(2) . . ?
C14 H17b 3.222(2) . . ?
C14 H17c 3.166(2) . . ?
C14 H27a 3.471(2) . '3 456' ?
C14 H27c 3.637(2) . '3 456' ?
C14 H34 2.891(2) . '5 756' ?
C14 H37a 3.826(2) . '3 456' ?
C15 C16 3.681(3) . . ?
C15 N21 3.616(2) . . ?
C15 N22 4.232(2) . . ?
C15 N31 3.691(2) . . ?
C15 N32 4.381(2) . . ?
C15 C33 4.383(3) . '5 756' ?
C15 C34 3.687(3) . '5 756' ?
C15 C36 4.353(3) . '5 756' ?
C15 B 2.644(3) . . ?
C15 H114 3.1191(19) . '7 655' ?
C15 H115 3.239(2) . '7 655' ?
C15 H16b 3.994(2) . . ?
C15 H14 2.111(2) . . ?
C15 H17a 2.0279(18) . . ?
C15 H17b 2.034(2) . . ?
C15 H17c 2.030(2) . . ?
C15 H36b 3.970(2) . '5 756' ?
C15 H34 2.8681(18) . '5 756' ?
C15 H 2.760(2) . . ?
C16 C23 4.401(3) . '6 455' ?
C16 C26 3.839(3) . '6 455' ?
C16 H114 3.775(2) . '7 655' ?
C16 H115 3.951(3) . '7 655' ?
C16 H116 3.731(3) . . ?
C16 H123 3.784(3) . '6 455' ?
C16 H125 3.394(2) . '2 655' ?
C16 H131b 3.218(2) . . ?
C16 H14 2.927(2) . . ?
C16 H26a 3.578(2) . '6 455' ?
C16 H26c 3.281(2) . '6 455' ?
C16 H34 4.006(2) . '5 756' ?
C16 H37c 3.625(2) . '5 756' ?
C17 N21 4.149(3) . . ?
C17 C26 3.975(3) . 8 ?
C17 N31 4.351(3) . . ?
C17 C34 4.267(3) . '5 756' ?
C17 C36 3.987(3) . '5 756' ?
C17 B 3.176(3) . . ?
C17 H114 4.030(2) . '7 655' ?
C17 H115 3.813(2) . '7 655' ?
C17 H124 3.579(2) . '4 755' ?
C17 H16b 3.712(2) . '3 556' ?
C17 H14 2.949(3) . . ?
C17 H26a 3.264(2) . 8 ?
C17 H26b 4.027(2) . 8 ?
C17 H27c 3.815(2) . . ?
C17 H36a 3.713(2) . '5 756' ?
C17 H36b 3.437(2) . '5 756' ?
C17 H34 3.609(2) . '5 756' ?
C17 H37b 3.954(2) . . ?
C17 H 2.795(2) . . ?
N21 C23 2.171(2) . . ?
N21 C24 2.205(2) . . ?
N21 C26 3.603(2) . . ?
N21 C27 2.500(3) . . ?
N21 N31 2.534(2) . . ?
N21 N32 3.068(2) . . ?
N21 C33 4.271(2) . . ?
N21 C35 3.692(2) . . ?
N21 C37 4.301(3) . . ?
N21 H113 3.8945(15) . '7 655' ?
N21 H114 3.0690(15) . '7 655' ?
N21 H131a 3.2645(15) . 6 ?
N21 H131b 3.5356(15) . 6 ?
N21 H131c 3.3362(15) . 6 ?
N21 H17c 3.8518(15) . . ?
N21 H26b 3.9166(15) . . ?
N21 H26c 3.9429(16) . . ?
N21 H24 3.1341(15) . . ?
N21 H27a 2.7576(15) . . ?
N21 H27b 3.2652(15) . . ?
N21 H27c 2.7882(15) . . ?
N21 H 2.0957(15) . . ?
N22 C24 2.238(2) . . ?
N22 C25 2.235(2) . . ?
N22 C26 2.464(2) . . ?
N22 C27 3.661(3) . . ?
N22 N31 3.072(2) . . ?
N22 N32 2.974(2) . . ?
N22 C33 4.220(2) . . ?
N22 C35 4.352(2) . . ?
N22 B 2.523(2) . . ?
N22 H113 3.2817(15) . '7 655' ?
N22 H114 2.8591(15) . '7 655' ?
N22 H122 3.7268(15) . . ?
N22 H131a 3.5630(16) . 6 ?
N22 H131b 3.2120(15) . 6 ?
N22 H131c 3.4003(15) . 6 ?
N22 H26a 3.2352(15) . . ?
N22 H26b 2.6699(15) . . ?
N22 H26c 2.7608(15) . . ?
N22 H24 3.1581(15) . . ?
N22 H27a 3.9834(15) . . ?
N22 H 3.3220(15) . . ?
C23 C25 2.217(3) . . ?
C23 C27 3.683(3) . . ?
C23 N31 4.255(2) . . ?
C23 N32 4.166(2) . . ?
C23 C36 4.203(2) . '4 755' ?
C23 B 3.636(3) . . ?
C23 H113 2.7455(17) . '7 655' ?
C23 H114 3.3343(18) . '7 655' ?
C23 H131a 3.4639(18) . 6 ?
C23 H131b 2.9992(17) . 6 ?
C23 H131c 3.7416(17) . 6 ?
C23 H16c 3.4891(18) . 6 ?
C23 H26a 2.0377(17) . . ?
C23 H26b 2.0396(18) . . ?
C23 H26c 2.0158(17) . . ?
C23 H24 2.1105(17) . . ?
C23 H27b 3.9953(17) . . ?
C23 H36a 3.7753(17) . '4 755' ?
C23 H36c 3.9851(17) . '4 755' ?
C24 C26 2.609(3) . . ?
C24 C27 2.599(3) . . ?
C24 C36 3.889(3) . '4 755' ?
C24 B 3.728(3) . . ?
C24 H113 3.1559(19) . '7 655' ?
C24 H114 3.795(2) . '7 655' ?
C24 H131a 3.1245(18) . 6 ?
C24 H131b 3.2482(18) . 6 ?
C24 H131c 3.9239(18) . 6 ?
C24 H16c 3.6607(19) . 6 ?
C24 H26a 2.7217(19) . . ?
C24 H26b 3.2523(19) . . ?
C24 H26c 3.1367(18) . . ?
C24 H27a 3.1812(19) . . ?
C24 H27b 2.7040(18) . . ?
C24 H27c 3.2230(19) . . ?
C24 H36a 3.7546(19) . '4 755' ?
C24 H36b 3.8883(19) . '4 755' ?
C24 H36c 3.3990(18) . '4 755' ?
C25 C26 3.685(3) . . ?
C25 N31 3.658(2) . . ?
C25 N32 4.291(2) . . ?
C25 B 2.634(3) . . ?
C25 H113 3.8463(19) . '7 655' ?
C25 H114 3.639(2) . '7 655' ?
C25 H131a 2.9907(18) . 6 ?
C25 H131b 3.5707(18) . 6 ?
C25 H131c 3.6761(18) . 6 ?
C25 H26a 3.999(2) . . ?
C25 H24 2.1061(18) . . ?
C25 H27a 2.0261(19) . . ?
C25 H27b 2.0276(18) . . ?
C25 H27c 2.0552(18) . . ?
C25 H 2.7596(18) . . ?
C26 C36 3.938(3) . '4 755' ?
C26 H113 2.818(2) . '7 655' ?
C26 H122 3.846(2) . . ?
C26 H131a 3.703(2) . . ?
C26 H131b 3.474(2) . 6 ?
C26 H16b 3.749(2) . 6 ?
C26 H16c 3.095(2) . 6 ?
C26 H17a 3.3775(19) . '8 554' ?
C26 H17b 3.6927(19) . '8 554' ?
C26 H24 2.934(2) . . ?
C26 H36a 3.375(2) . '4 755' ?
C26 H36b 3.766(2) . '4 755' ?
C27 N31 4.245(3) . . ?
C27 B 3.170(3) . . ?
C27 H112 3.528(2) . '4 755' ?
C27 H113 3.861(2) . '4 755' ?
C27 H131a 3.490(2) . 6 ?
C27 H14 3.191(2) . '3 556' ?
C27 H17c 3.888(2) . . ?
C27 H24 2.939(2) . . ?
C27 H 2.792(2) . . ?
N31 C33 2.168(2) . . ?
N31 C34 2.202(2) . . ?
N31 C34 3.906(2) . '5 756' ?
N31 C35 4.165(2) . '5 756' ?
N31 C36 3.608(2) . . ?
N31 C37 2.507(3) . . ?
N31 H126 3.4172(16) . 6 ?
N31 H131a 3.9485(15) . 6 ?
N31 H131c 3.1071(15) . 6 ?
N31 H27a 3.9385(15) . . ?
N31 H36c 3.8835(15) . . ?
N31 H34 3.8304(15) . '5 756' ?
N31 H34 3.1326(15) . . ?
N31 H37a 2.8097(15) . . ?
N31 H37b 2.7476(15) . . ?
N31 H37c 3.2637(15) . . ?
N31 H 2.0951(14) . . ?
N32 C34 4.307(2) . '5 756' ?
N32 C34 2.242(2) . . ?
N32 C35 4.200(2) . '5 756' ?
N32 C35 2.237(2) . . ?
N32 C36 2.477(2) . . ?
N32 C37 4.054(3) . '5 756' ?
N32 C37 3.666(3) . . ?
N32 B 2.550(2) . . ?
N32 H112 3.7345(15) . 6 ?
N32 H116 3.1675(15) . . ?
N32 H122 3.3694(15) . . ?
N32 H126 3.8091(16) . 6 ?
N32 H131b 3.9739(15) . 6 ?
N32 H131c 3.0451(15) . 6 ?
N32 H36a 3.1478(15) . . ?
N32 H36b 3.0049(14) . . ?
N32 H36c 2.5758(14) . . ?
N32 H34 3.1695(15) . . ?
N32 H37b 3.6979(15) . '5 756' ?
N32 H37b 3.9969(15) . . ?
N32 H37c 3.7812(15) . '5 756' ?
N32 H 3.3396(14) . . ?
C33 C35 2.210(3) . . ?
C33 C35 3.981(3) . '5 756' ?
C33 C37 3.805(3) . '5 756' ?
C33 C37 3.672(3) . . ?
C33 B 3.646(3) . . ?
C33 H112 3.0811(18) . 6 ?
C33 H116 3.3246(19) . . ?
C33 H122 3.622(2) . . ?
C33 H126 3.5249(19) . 6 ?
C33 H131c 3.2893(18) . 6 ?
C33 H17b 3.8894(18) . '5 756' ?
C33 H36a 2.0287(18) . . ?
C33 H36b 2.0282(18) . . ?
C33 H36c 2.0468(18) . . ?
C33 H34 2.1243(18) . . ?
C33 H37b 3.1998(18) . '5 756' ?
C33 H37c 3.8305(19) . '5 756' ?
C33 H37c 3.9759(19) . . ?
C34 C34 4.157(3) . '5 756' ?
C34 C35 3.802(3) . '5 756' ?
C34 C36 2.596(3) . . ?
C34 C37 2.580(3) . . ?
C34 C37 4.113(3) . '5 756' ?
C34 B 4.302(3) . '5 756' ?
C34 B 3.719(3) . . ?
C34 H112 3.446(2) . 6 ?
C34 H125 3.707(2) . 6 ?
C34 H126 2.935(2) . 6 ?
C34 H131c 3.541(2) . 6 ?
C34 H17b 3.883(2) . '5 756' ?
C34 H36a 2.7878(19) . . ?
C34 H36b 2.930(2) . . ?
C34 H36c 3.344(2) . . ?
C34 H37a 3.150(2) . . ?
C34 H37b 3.607(2) . '5 756' ?
C34 H37b 3.2157(19) . . ?
C34 H37c 2.680(2) . . ?
C34 H 4.026(2) . . ?
C35 C35 3.926(3) . '5 756' ?
C35 C36 3.674(3) . . ?
C35 B 2.618(3) . . ?
C35 H125 3.6888(19) . 6 ?
C35 H126 2.8687(18) . 6 ?
C35 H131c 3.4284(18) . 6 ?
C35 H36a 3.9990(19) . . ?
C35 H34 2.0933(19) . . ?
C35 H37a 2.0371(18) . . ?
C35 H37b 2.0367(18) . . ?
C35 H37c 2.0220(18) . . ?
C35 H 2.731(2) . . ?
C36 C37 3.993(3) . '5 756' ?
C36 H112 2.980(2) . 6 ?
C36 H113 3.138(2) . 6 ?
C36 H115 3.983(2) . . ?
C36 H116 2.980(2) . . ?
C36 H122 3.231(2) . . ?
C36 H17b 3.251(2) . '5 756' ?
C36 H26a 3.1692(18) . '4 745' ?
C36 H24 3.298(2) . '4 745' ?
C36 H34 2.930(2) . . ?
C36 H37b 3.164(2) . '5 756' ?
C37 B 3.149(3) . . ?
C37 H115 3.058(2) . '5 756' ?
C37 H116 2.962(2) . '5 756' ?
C37 H125 3.238(2) . 6 ?
C37 H126 3.204(2) . 6 ?
C37 H16a 3.955(2) . '5 756' ?
C37 H14 3.808(2) . '3 556' ?
C37 H17b 3.959(2) . . ?
C37 H36b 3.342(2) . '5 756' ?
C37 H34 2.901(2) . . ?
C37 H 2.755(2) . . ?
B H114 3.532(2) . '7 655' ?
B H131c 3.790(2) . 6 ?
B H17b 3.068(2) . . ?
B H17c 3.191(2) . . ?
B H27a 3.139(2) . . ?
B H27c 3.142(2) . . ?
B H34 3.925(2) . '5 756' ?
B H37a 3.204(2) . . ?
B H37b 3.032(2) . . ?
H112 H113 2.3582(3) . . ?
H112 H122 3.3794(4) . '6 455' ?
H112 H126 2.8410(3) . . ?
H112 H131b 3.3549(5) . . ?
H112 H131c 2.4999(4) . . ?
H112 H27b 2.5892(3) . '4 745' ?
H112 H36a 2.3906(2) . '6 455' ?
H112 H36c 3.1391(4) . '6 455' ?
H112 H34 3.5881(6) . '6 455' ?
H113 H114 2.3725(4) . . ?
H113 H26a 2.8584(3) . '7 645' ?
H113 H26b 2.4814(3) . '7 645' ?
H113 H24 3.4147(5) . '7 645' ?
H113 H27b 3.1647(3) . '4 745' ?
H113 H36a 2.3593(3) . '6 455' ?
H113 H36c 3.0866(3) . '6 455' ?
H114 H115 2.3182(2) . . ?
H114 H123 3.4197(5) . '6 455' ?
H114 H16c 3.4696(4) . '7 645' ?
H115 H116 2.3611(3) . . ?
H115 H123 3.3058(3) . '6 455' ?
H115 H14 2.8362(4) . '7 645' ?
H115 H36b 3.2204(4) . . ?
H115 H37a 2.9146(4) . '5 756' ?
H115 H37b 2.6854(3) . '5 756' ?
H115 H37c 3.0080(4) . '5 756' ?
H116 H123 3.4562(5) . '6 455' ?
H116 H16a 2.8712(3) . . ?
H116 H36b 2.7082(3) . . ?
H116 H36c 2.6573(3) . . ?
H116 H37a 3.4671(6) . '5 756' ?
H116 H37b 2.6611(4) . '5 756' ?
H116 H37c 2.4140(4) . '5 756' ?
H122 H123 2.3545(3) . . ?
H122 H131b 3.2796(3) . 6 ?
H122 H131c 3.5143(3) . 6 ?
H122 H26c 3.1027(4) . . ?
H122 H36a 3.4785(4) . . ?
H122 H36c 2.4365(3) . . ?
H123 H124 2.3277(4) . . ?
H123 H16a 3.0230(3) . 6 ?
H124 H124 2.7153(3) . '5 755' ?
H124 H125 2.9528(3) . '5 755' ?
H124 H125 2.3439(3) . . ?
H124 H16b 3.3490(4) . '2 654' ?
H124 H17c 2.7135(4) . '4 745' ?
H124 H27c 3.4160(3) . '4 745' ?
H125 H126 2.3429(3) . . ?
H125 H16a 3.1934(5) . '2 654' ?
H125 H16b 2.8837(4) . '2 654' ?
H125 H27c 3.5300(5) . '4 745' ?
H125 H34 3.3414(4) . '6 455' ?
H125 H37a 2.9913(3) . '6 455' ?
H125 H37c 2.7731(3) . '6 455' ?
H126 H131a 2.8087(3) . . ?
H126 H131b 3.5515(5) . . ?
H126 H131c 2.1174(2) . . ?
H126 H34 3.1143(3) . '6 455' ?
H126 H37a 2.8452(4) . '6 455' ?
H126 H37c 3.3730(6) . '6 455' ?
H131a H131b 1.55137(16) . . ?
H131a H131c 1.5512(2) . . ?
H131a H16c 3.5256(6) . . ?
H131a H26b 2.7970(3) . . ?
H131a H24 3.4780(4) . '6 455' ?
H131a H27a 3.1259(4) . '6 455' ?
H131b H131c 1.5512(2) . . ?
H131b H16a 3.0054(5) . . ?
H131b H16c 2.5646(4) . . ?
H131b H26c 2.9947(3) . '6 455' ?
H16a H16b 1.55161(15) . . ?
H16a H16c 1.5514(2) . . ?
H16a H26c 3.4783(4) . '6 455' ?
H16a H37c 3.0066(3) . '5 756' ?
H16b H16c 1.5513(3) . . ?
H16b H14 2.7407(3) . . ?
H16b H17b 3.4103(4) . '3 456' ?
H16b H17c 3.2902(3) . '3 456' ?
H16b H26a 3.3872(3) . '6 455' ?
H16b H26c 3.2075(4) . '6 455' ?
H16c H14 3.4034(4) . . ?
H16c H26a 2.8806(3) . '6 455' ?
H16c H26c 2.6409(3) . '6 455' ?
H16c H24 3.4795(4) . '6 455' ?
H14 H17a 2.7375(3) . . ?
H14 H17b 3.6301(5) . . ?
H14 H17c 3.5416(4) . . ?
H14 H27a 2.6692(5) . '3 456' ?
H14 H27b 3.6180(6) . '3 456' ?
H14 H27c 2.8468(4) . '3 456' ?
H14 H34 3.3190(4) . '5 756' ?
H14 H37a 3.1533(5) . '3 456' ?
H14 H37b 3.5391(5) . '3 456' ?
H14 H 3.3507(3) . '3 456' ?
H17a H17b 1.55136(16) . . ?
H17a H17c 1.55127(19) . . ?
H17a H26a 2.8168(4) . 8 ?
H17a H26b 3.2713(6) . 8 ?
H17a H26c 3.5065(5) . 8 ?
H17a H27a 3.3387(4) . '3 456' ?
H17a H36a 3.5573(4) . '5 756' ?
H17a H36b 3.6348(4) . '5 756' ?
H17a H37a 3.4162(4) . '3 456' ?
H17b H17c 1.55143(18) . . ?
H17b H26a 2.8436(5) . 8 ?
H17b H36a 3.1407(4) . '5 756' ?
H17b H36b 2.5828(3) . '5 756' ?
H17b H34 3.4122(4) . '5 756' ?
H17b H37b 3.1235(4) . . ?
H17b H 2.4948(3) . . ?
H17c H27c 3.0708(3) . . ?
H17c H 2.7360(3) . . ?
H26a H26b 1.55118(15) . . ?
H26a H26c 1.5514(2) . . ?
H26a H24 2.7233(3) . . ?
H26a H36a 2.7028(4) . '4 755' ?
H26a H36b 2.8821(4) . '4 755' ?
H26a H36c 3.4138(5) . '4 755' ?
H26b H26c 1.55138(16) . . ?
H26b H27a 3.5895(4) . '6 455' ?
H26b H36a 3.4067(5) . '4 755' ?
H26c H24 3.4740(4) . . ?
H24 H27a 3.5617(5) . . ?
H24 H27b 2.7161(4) . . ?
H24 H27c 3.5993(6) . . ?
H24 H36a 3.3803(3) . '4 755' ?
H24 H36b 3.2045(4) . '4 755' ?
H24 H36c 2.7665(3) . '4 755' ?
H27a H27b 1.5513(2) . . ?
H27a H27c 1.55143(16) . . ?
H27a H37a 3.3133(4) . . ?
H27a H 2.6410(3) . . ?
H27b H27c 1.5513(2) . . ?
H27b H36a 3.6379(5) . '7 755' ?
H27c H 2.6071(3) . . ?
H36a H36b 1.55139(18) . . ?
H36a H36c 1.55131(15) . . ?
H36a H34 2.8750(4) . . ?
H36b H36c 1.5513(2) . . ?
H36b H34 3.1324(3) . . ?
H36b H37b 2.4375(3) . '5 756' ?
H36b H37c 3.5451(3) . '5 756' ?
H36c H37b 3.6285(6) . '5 756' ?
H34 H37a 3.4873(5) . . ?
H34 H37b 3.5962(5) . . ?
H34 H37c 2.6698(3) . . ?
H37a H37b 1.55127(17) . . ?
H37a H37c 1.55134(19) . . ?
H37a H 2.6781(3) . . ?
H37b H37c 1.55150(18) . . ?
H37b H 2.4933(3) . . ?

loop_
_geom_hbond_atom_site_label_D
_geom_hbond_atom_site_label_H
_geom_hbond_atom_site_label_A
_geom_hbond_site_symmetry_D
_geom_hbond_site_symmetry_H
_geom_hbond_site_symmetry_A
_geom_hbond_distance_DH
_geom_hbond_distance_HA
_geom_hbond_distance_DA
_geom_hbond_angle_DHA
_geom_hbond_publ_flag
? ? ? ? ? ? ? ? ? ? ?

loop_
_geom_torsion_atom_site_label_1
_geom_torsion_atom_site_label_2
_geom_torsion_atom_site_label_3
_geom_torsion_atom_site_label_4
_geom_torsion_site_symmetry_1
_geom_torsion_site_symmetry_2
_geom_torsion_site_symmetry_3
_geom_torsion_site_symmetry_4
_geom_torsion
_geom_torsion_publ_flag
? ? ? ? ? ? ? ? ? ?
